data_4332728
loop_
_publ_author_name
'Poplaukhin, Pavel V.'
'Chen, Xuenian'
'Meyers, Edward A.'
'Shore, Sheldon G.'

_publ_section_title
;
 Lanthanide&#x2212;Transition Metal Carbonyl Complexes:&#x00A0;
 Condensation of Solvent-Separated Ion-Pair Compounds into Extended
 Structures
;
_journal_issue 25
_journal_name_full 'Inorganic Chemistry'
_journal_page_first 10115
_journal_page_last 10125
_journal_paper_doi 10.1021/ic060756k
_journal_volume 45
_journal_year 2006
_chemical_formula_sum 'C18 H16 Mn3 O12'
_chemical_formula_weight 589.13
_chemical_name_systematic
; 
 ? 
;
_space_group_IT_number 14
_symmetry_space_group_name_Hall '-P 2yn'
_symmetry_space_group_name_H-M 'P 1 21/n 1'
_atom_sites_solution_hydrogens geom
_atom_sites_solution_primary direct
_atom_sites_solution_secondary difmap
_audit_creation_method SHELXL-97
_cell_angle_alpha 90.00
_cell_angle_beta 94.950(10)
_cell_angle_gamma 90.00
_cell_formula_units_Z 4
_cell_length_a 8.8567(10)
_cell_length_b 16.6528(10)
_cell_length_c 15.9064(10)
_cell_measurement_temperature 200(2)
_cell_volume 2337.3(3)
_computing_structure_refinement 'SHELXL-97 (Sheldrick, 1997)'
_computing_structure_solution 'SHELXS-97 (Sheldrick, 1990)'
_diffrn_ambient_temperature 200(2)
_diffrn_measured_fraction_theta_full 1.000
_diffrn_measured_fraction_theta_max 1.000
_diffrn_radiation_monochromator graphite
_diffrn_radiation_source 'fine-focus sealed tube'
_diffrn_radiation_type MoK\a
_diffrn_radiation_wavelength 0.71073
_diffrn_reflns_av_R_equivalents 0.0460
_diffrn_reflns_av_sigmaI/netI 0.0271
_diffrn_reflns_limit_h_max 10
_diffrn_reflns_limit_h_min -10
_diffrn_reflns_limit_k_max 19
_diffrn_reflns_limit_k_min -19
_diffrn_reflns_limit_l_max 18
_diffrn_reflns_limit_l_min -18
_diffrn_reflns_number 40230
_diffrn_reflns_theta_full 25.02
_diffrn_reflns_theta_max 25.02
_diffrn_reflns_theta_min 2.54
_exptl_absorpt_coefficient_mu 1.654
_exptl_absorpt_correction_T_max 0.7894
_exptl_absorpt_correction_T_min 0.7022
_exptl_absorpt_correction_type multi-scan
_exptl_absorpt_process_details 'SORTAV (BLESSING, 1995)'
_exptl_crystal_density_diffrn 1.674
_exptl_crystal_density_method 'not measured'
_exptl_crystal_F_000 1180
_exptl_crystal_size_max 0.23
_exptl_crystal_size_mid 0.15
_exptl_crystal_size_min 0.15
_refine_diff_density_max 0.438
_refine_diff_density_min -0.367
_refine_diff_density_rms 0.058
_refine_ls_extinction_method none
_refine_ls_goodness_of_fit_ref 1.026
_refine_ls_hydrogen_treatment constr
_refine_ls_matrix_type full
_refine_ls_number_parameters 295
_refine_ls_number_reflns 4127
_refine_ls_number_restraints 10
_refine_ls_restrained_S_all 1.032
_refine_ls_R_factor_all 0.0504
_refine_ls_R_factor_gt 0.0331
_refine_ls_shift/su_max 0.000
_refine_ls_shift/su_mean 0.000
_refine_ls_structure_factor_coef Fsqd
_refine_ls_weighting_details 'calc w=1/[\s^2^(Fo^2^)+(0.0416P)^2^+1.7267P] where P=(Fo^2^+2Fc^2^)/3'
_refine_ls_weighting_scheme calc
_refine_ls_wR_factor_gt 0.0801
_refine_ls_wR_factor_ref 0.0883
_reflns_number_gt 3166
_reflns_number_total 4127
_reflns_threshold_expression >2sigma(I)
_cod_data_source_file ic060756ksup1.cif
_cod_data_source_block p5
_cod_original_sg_symbol_H-M P_21/n
_cod_database_code 4332728

loop_
_symmetry_equiv_pos_as_xyz
'x, y, z'
'-x+1/2, y+1/2, -z+1/2'
'-x, -y, -z'
'x-1/2, -y-1/2, z-1/2'

loop_
_atom_site_label
_atom_site_type_symbol
_atom_site_fract_x
_atom_site_fract_y
_atom_site_fract_z
_atom_site_U_iso_or_equiv
_atom_site_adp_type
_atom_site_occupancy
_atom_site_symmetry_multiplicity
_atom_site_calc_flag
_atom_site_refinement_flags
_atom_site_disorder_assembly
_atom_site_disorder_group
Mn1 Mn 0.42618(4) 0.23961(2) 0.17267(2) 0.02831(12) Uani 1 1 d . A .
Mn2 Mn 0.61351(5) 0.32044(2) 0.07545(3) 0.03370(13) Uani 1 1 d . . .
Mn3 Mn 0.23974(5) 0.31790(2) 0.27310(3) 0.03534(14) Uani 1 1 d . . .
C11 C 0.7137(3) 0.22524(19) 0.06864(19) 0.0431(7) Uani 1 1 d . . .
O11 O 0.7766(3) 0.16524(14) 0.06251(17) 0.0638(7) Uani 1 1 d . . .
C12 C 0.4957(4) 0.41096(19) 0.08320(18) 0.0425(7) Uani 1 1 d . . .
O12 O 0.4243(3) 0.46744(14) 0.08571(16) 0.0637(7) Uani 1 1 d . . .
C13 C 0.7485(4) 0.37557(18) 0.01621(19) 0.0435(7) Uani 1 1 d . . .
O13 O 0.8319(3) 0.41052(14) -0.02004(15) 0.0596(6) Uani 1 1 d . . .
C14 C 0.6889(3) 0.33381(17) 0.1846(2) 0.0420(7) Uani 1 1 d . . .
O14 O 0.7373(3) 0.34352(15) 0.25339(15) 0.0650(7) Uani 1 1 d . . .
C15 C 0.4705(4) 0.28502(17) -0.00501(19) 0.0424(7) Uani 1 1 d . . .
O15 O 0.3795(3) 0.26357(14) -0.05648(15) 0.0615(6) Uani 1 1 d . . .
C21 C 0.1317(4) 0.2234(2) 0.27119(19) 0.0453(7) Uani 1 1 d . . .
O21 O 0.0639(3) 0.16517(15) 0.27204(17) 0.0672(7) Uani 1 1 d . . .
C22 C 0.3792(4) 0.27424(17) 0.35113(19) 0.0441(7) Uani 1 1 d . . .
O22 O 0.4666(3) 0.24785(13) 0.40123(14) 0.0613(7) Uani 1 1 d . . .
C23 C 0.1035(4) 0.36853(18) 0.33324(19) 0.0444(7) Uani 1 1 d . . .
O23 O 0.0177(3) 0.40178(13) 0.37032(15) 0.0591(6) Uani 1 1 d . . .
C24 C 0.1708(4) 0.33948(18) 0.1640(2) 0.0451(7) Uani 1 1 d . . .
O24 O 0.1254(3) 0.35415(14) 0.09599(15) 0.0631(7) Uani 1 1 d . . .
C25 C 0.3624(4) 0.40716(19) 0.27520(18) 0.0452(7) Uani 1 1 d . . .
O25 O 0.4379(3) 0.46265(14) 0.28038(15) 0.0664(7) Uani 1 1 d . . .
O3 O 0.5355(2) 0.14230(11) 0.24245(11) 0.0364(4) Uani 1 1 d D . .
C31 C 0.7028(9) 0.1309(6) 0.2607(7) 0.033(2) Uiso 0.365(11) 1 d PD A 1
H31A H 0.7506 0.1259 0.2083 0.040 Uiso 0.365(11) 1 calc PR A 1
H31B H 0.7465 0.1769 0.2913 0.040 Uiso 0.365(11) 1 calc PR A 1
C32 C 0.7281(10) 0.0594(6) 0.3104(7) 0.052(3) Uiso 0.365(11) 1 d PD A 1
H32A H 0.8054 0.0685 0.3564 0.062 Uiso 0.365(11) 1 calc PR A 1
H32B H 0.7604 0.0156 0.2759 0.062 Uiso 0.365(11) 1 calc PR A 1
C33 C 0.5765(12) 0.0397(8) 0.3445(8) 0.064(4) Uiso 0.365(11) 1 d PD A 1
H33A H 0.5688 0.0646 0.3991 0.076 Uiso 0.365(11) 1 calc PR A 1
H33B H 0.5633 -0.0178 0.3497 0.076 Uiso 0.365(11) 1 calc PR A 1
C34 C 0.4561(15) 0.0761(9) 0.2760(11) 0.038(6) Uiso 0.365(11) 1 d PD A 1
H34A H 0.4266 0.0370 0.2324 0.046 Uiso 0.365(11) 1 calc PR A 1
H34B H 0.3664 0.0942 0.3014 0.046 Uiso 0.365(11) 1 calc PR A 1
C31' C 0.6884(6) 0.1429(4) 0.2840(4) 0.0426(17) Uiso 0.635(11) 1 d PD A 2
H31C H 0.7134 0.1954 0.3076 0.051 Uiso 0.635(11) 1 calc PR A 2
H31D H 0.7618 0.1290 0.2444 0.051 Uiso 0.635(11) 1 calc PR A 2
C32' C 0.6876(6) 0.0804(3) 0.3531(4) 0.0496(18) Uiso 0.635(11) 1 d PD A 2
H32C H 0.6642 0.1047 0.4059 0.060 Uiso 0.635(11) 1 calc PR A 2
H32D H 0.7848 0.0535 0.3616 0.060 Uiso 0.635(11) 1 calc PR A 2
C33' C 0.5624(6) 0.0217(4) 0.3202(4) 0.0462(17) Uiso 0.635(11) 1 d PD A 2
H33C H 0.5955 -0.0136 0.2769 0.055 Uiso 0.635(11) 1 calc PR A 2
H33D H 0.5256 -0.0101 0.3653 0.055 Uiso 0.635(11) 1 calc PR A 2
C34' C 0.4479(10) 0.0807(5) 0.2855(7) 0.042(4) Uiso 0.635(11) 1 d PD A 2
H34C H 0.3957 0.1049 0.3304 0.051 Uiso 0.635(11) 1 calc PR A 2
H34D H 0.3737 0.0551 0.2457 0.051 Uiso 0.635(11) 1 calc PR A 2
C41 C 0.1480(3) 0.1518(2) 0.0611(2) 0.0556(9) Uani 1 1 d . A .
H41A H 0.1205 0.2055 0.0418 0.067 Uiso 1 1 calc R . .
H41B H 0.0790 0.1349 0.1019 0.067 Uiso 1 1 calc R . .
C42 C 0.1432(4) 0.0942(2) -0.0119(2) 0.0706(12) Uani 1 1 d . . .
H42A H 0.0460 0.0671 -0.0191 0.085 Uiso 1 1 calc R . .
H42B H 0.1597 0.1223 -0.0638 0.085 Uiso 1 1 calc R . .
C43 C 0.2655(4) 0.0365(2) 0.0097(2) 0.0592(9) Uani 1 1 d . . .
H43A H 0.3018 0.0132 -0.0406 0.071 Uiso 1 1 calc R . .
H43B H 0.2317 -0.0062 0.0451 0.071 Uiso 1 1 calc R . .
C44 C 0.3859(3) 0.08613(17) 0.05658(18) 0.0403(7) Uani 1 1 d . A .
H44A H 0.4452 0.0538 0.0980 0.048 Uiso 1 1 calc . . .
H44B H 0.4531 0.1091 0.0180 0.048 Uiso 1 1 calc . . .
O4 O 0.3045(2) 0.14957(11) 0.09805(11) 0.0348(4) Uani 1 1 d . . .

loop_
_atom_site_aniso_label
_atom_site_aniso_U_11
_atom_site_aniso_U_22
_atom_site_aniso_U_33
_atom_site_aniso_U_23
_atom_site_aniso_U_13
_atom_site_aniso_U_12
Mn1 0.0283(2) 0.0293(2) 0.0271(2) 0.00021(16) 0.00085(16) 0.00061(16)
Mn2 0.0348(3) 0.0332(2) 0.0335(2) 0.00385(17) 0.00517(19) -0.00019(18)
Mn3 0.0391(3) 0.0345(3) 0.0331(2) -0.00524(18) 0.00685(19) 0.00059(18)
C11 0.0350(17) 0.0449(18) 0.0496(18) 0.0019(14) 0.0043(14) -0.0030(14)
O11 0.0510(14) 0.0503(14) 0.0901(19) -0.0056(13) 0.0067(13) 0.0132(12)
C12 0.0482(19) 0.0415(18) 0.0387(17) 0.0100(14) 0.0080(14) -0.0024(15)
O12 0.0752(17) 0.0469(14) 0.0706(16) 0.0120(12) 0.0159(13) 0.0237(13)
C13 0.0460(19) 0.0435(17) 0.0418(17) 0.0035(14) 0.0084(15) 0.0026(14)
O13 0.0591(15) 0.0621(15) 0.0609(14) 0.0155(12) 0.0241(12) -0.0061(12)
C14 0.0422(18) 0.0361(16) 0.0473(19) 0.0048(14) 0.0011(15) -0.0053(13)
O14 0.0776(18) 0.0651(16) 0.0484(14) 0.0020(12) -0.0162(13) -0.0170(13)
C15 0.052(2) 0.0373(16) 0.0381(17) 0.0072(13) 0.0024(15) 0.0062(14)
O15 0.0704(17) 0.0627(15) 0.0474(14) 0.0000(11) -0.0184(12) 0.0011(12)
C21 0.0416(18) 0.0474(19) 0.0479(18) -0.0089(15) 0.0096(14) 0.0021(15)
O21 0.0580(16) 0.0558(15) 0.090(2) -0.0113(14) 0.0157(13) -0.0195(13)
C22 0.058(2) 0.0362(16) 0.0372(17) -0.0064(14) 0.0013(15) -0.0086(15)
O22 0.0812(18) 0.0517(14) 0.0463(14) -0.0007(11) -0.0210(13) -0.0027(12)
C23 0.056(2) 0.0396(17) 0.0393(17) -0.0055(14) 0.0138(15) -0.0029(14)
O23 0.0695(16) 0.0536(14) 0.0582(14) -0.0147(11) 0.0295(13) 0.0021(12)
C24 0.0434(19) 0.0444(18) 0.047(2) -0.0074(15) 0.0035(15) 0.0104(14)
O24 0.0725(17) 0.0680(16) 0.0460(14) -0.0026(12) -0.0113(12) 0.0220(13)
C25 0.056(2) 0.0434(18) 0.0364(16) -0.0024(14) 0.0070(14) 0.0012(16)
O25 0.0853(19) 0.0497(15) 0.0647(16) -0.0038(12) 0.0096(13) -0.0227(13)
O3 0.0335(11) 0.0351(10) 0.0392(11) 0.0089(8) -0.0048(8) -0.0026(8)
C41 0.0320(17) 0.073(2) 0.059(2) -0.0178(18) -0.0138(15) 0.0081(16)
C42 0.070(3) 0.053(2) 0.081(3) -0.0198(19) -0.038(2) 0.0016(18)
C43 0.049(2) 0.060(2) 0.069(2) -0.0207(18) 0.0028(17) -0.0088(17)
C44 0.0402(17) 0.0387(16) 0.0423(16) -0.0095(13) 0.0051(13) 0.0016(13)
O4 0.0295(10) 0.0397(11) 0.0342(10) -0.0082(8) -0.0033(8) 0.0014(8)

loop_
_atom_type_symbol
_atom_type_description
_atom_type_scat_dispersion_real
_atom_type_scat_dispersion_imag
_atom_type_scat_source
C C 0.0033 0.0016 'International Tables Vol C Tables 4.2.6.8 and 6.1.1.4'
H H 0.0000 0.0000 'International Tables Vol C Tables 4.2.6.8 and 6.1.1.4'
O O 0.0106 0.0060 'International Tables Vol C Tables 4.2.6.8 and 6.1.1.4'
Mn Mn 0.3368 0.7283 'International Tables Vol C Tables 4.2.6.8 and 6.1.1.4'

loop_
_geom_angle_atom_site_label_1
_geom_angle_atom_site_label_2
_geom_angle_atom_site_label_3
_geom_angle
O4 Mn1 O3 86.63(7)
O4 Mn1 Mn2 109.48(5)
O3 Mn1 Mn2 113.41(5)
O4 Mn1 Mn3 110.97(5)
O3 Mn1 Mn3 109.08(5)
Mn2 Mn1 Mn3 121.76(2)
C14 Mn2 C15 152.48(13)
C14 Mn2 C11 91.31(14)
C15 Mn2 C11 89.38(13)
C14 Mn2 C13 103.15(13)
C15 Mn2 C13 104.26(13)
C11 Mn2 C13 93.60(13)
C14 Mn2 C12 89.96(13)
C15 Mn2 C12 87.03(13)
C11 Mn2 C12 174.51(13)
C13 Mn2 C12 91.32(13)
C14 Mn2 Mn1 73.12(9)
C15 Mn2 Mn1 79.49(10)
C11 Mn2 Mn1 85.83(9)
C13 Mn2 Mn1 176.20(10)
C12 Mn2 Mn1 89.43(9)
C23 Mn3 C22 105.61(14)
C23 Mn3 C24 103.13(13)
C22 Mn3 C24 151.21(14)
C23 Mn3 C25 91.92(14)
C22 Mn3 C25 86.89(14)
C24 Mn3 C25 90.38(14)
C23 Mn3 C21 92.14(13)
C22 Mn3 C21 89.50(14)
C24 Mn3 C21 91.25(14)
C25 Mn3 C21 175.16(14)
C23 Mn3 Mn1 175.35(10)
C22 Mn3 Mn1 78.42(10)
C24 Mn3 Mn1 72.94(9)
C25 Mn3 Mn1 90.60(10)
C21 Mn3 Mn1 85.52(9)
O11 C11 Mn2 178.6(3)
O12 C12 Mn2 178.0(3)
O13 C13 Mn2 179.2(3)
O14 C14 Mn2 178.9(3)
O15 C15 Mn2 179.1(3)
O21 C21 Mn3 178.3(3)
O22 C22 Mn3 178.8(3)
O23 C23 Mn3 178.7(3)
O24 C24 Mn3 178.6(3)
O25 C25 Mn3 176.9(3)
C34 O3 C31' 107.7(6)
C31' O3 C34' 107.3(4)
C34 O3 C31 109.8(6)
C34' O3 C31 111.7(5)
C34 O3 Mn1 123.9(5)
C31' O3 Mn1 126.2(2)
C34' O3 Mn1 121.9(3)
C31 O3 Mn1 126.2(3)
C32 C31 O3 108.4(7)
C32 C31 H31A 110.0
O3 C31 H31A 110.0
C32 C31 H31B 110.0
O3 C31 H31B 110.0
H31A C31 H31B 108.4
C31 C32 C33 105.9(8)
C31 C32 H32A 110.6
C33 C32 H32A 110.6
C31 C32 H32B 110.6
C33 C32 H32B 110.6
H32A C32 H32B 108.7
C32 C33 C34 103.6(9)
C32 C33 H33A 111.0
C34 C33 H33A 111.0
C32 C33 H33B 111.0
C34 C33 H33B 111.0
H33A C33 H33B 109.0
O3 C34 C33 103.1(9)
O3 C34 H34A 111.1
C33 C34 H34A 111.1
O3 C34 H34B 111.1
C33 C34 H34B 111.1
H34A C34 H34B 109.1
O3 C31' C32' 105.2(4)
O3 C31' H31C 110.7
C32' C31' H31C 110.7
O3 C31' H31D 110.7
C32' C31' H31D 110.7
H31C C31' H31D 108.8
C31' C32' C33' 103.8(4)
C31' C32' H32C 111.0
C33' C32' H32C 111.0
C31' C32' H32D 111.0
C33' C32' H32D 111.0
H32C C32' H32D 109.0
C34' C33' C32' 98.9(6)
C34' C33' H33C 112.0
C32' C33' H33C 112.0
C34' C33' H33D 112.0
C32' C33' H33D 112.0
H33C C33' H33D 109.7
C33' C34' O3 105.1(6)
C33' C34' H34C 110.7
O3 C34' H34C 110.7
C33' C34' H34D 110.7
O3 C34' H34D 110.7
H34C C34' H34D 108.8
O4 C41 C42 104.9(3)
O4 C41 H41A 110.8
C42 C41 H41A 110.8
O4 C41 H41B 110.8
C42 C41 H41B 110.8
H41A C41 H41B 108.8
C43 C42 C41 105.3(3)
C43 C42 H42A 110.7
C41 C42 H42A 110.7
C43 C42 H42B 110.7
C41 C42 H42B 110.7
H42A C42 H42B 108.8
C42 C43 C44 103.7(3)
C42 C43 H43A 111.0
C44 C43 H43A 111.0
C42 C43 H43B 111.0
C44 C43 H43B 111.0
H43A C43 H43B 109.0
O4 C44 C43 105.4(2)
O4 C44 H44A 110.7
C43 C44 H44A 110.7
O4 C44 H44B 110.7
C43 C44 H44B 110.7
H44A C44 H44B 108.8
C41 O4 C44 108.9(2)
C41 O4 Mn1 128.32(17)
C44 O4 Mn1 120.63(15)

loop_
_geom_bond_atom_site_label_1
_geom_bond_atom_site_label_2
_geom_bond_distance
Mn1 O4 2.1442(17)
Mn1 O3 2.1471(17)
Mn1 Mn2 2.7201(6)
Mn1 Mn3 2.7265(6)
Mn2 C14 1.819(3)
Mn2 C15 1.820(3)
Mn2 C11 1.824(3)
Mn2 C13 1.832(3)
Mn2 C12 1.844(3)
Mn3 C23 1.812(3)
Mn3 C22 1.825(3)
Mn3 C24 1.825(3)
Mn3 C25 1.840(3)
Mn3 C21 1.841(3)
C11 O11 1.152(4)
C12 O12 1.136(3)
C13 O13 1.136(3)
C14 O14 1.152(4)
C15 O15 1.154(4)
C21 O21 1.141(4)
C22 O22 1.149(4)
C23 O23 1.144(3)
C24 O24 1.147(4)
C25 O25 1.140(4)
O3 C34 1.436(13)
O3 C31' 1.455(6)
O3 C34' 1.488(8)
O3 C31 1.497(8)
C31 C32 1.436(11)
C31 H31A 0.9700
C31 H31B 0.9700
C32 C33 1.526(13)
C32 H32A 0.9700
C32 H32B 0.9700
C33 C34 1.578(19)
C33 H33A 0.9700
C33 H33B 0.9700
C34 H34A 0.9700
C34 H34B 0.9700
C31' C32' 1.514(7)
C31' H31C 0.9700
C31' H31D 0.9700
C32' C33' 1.536(8)
C32' H32C 0.9700
C32' H32D 0.9700
C33' C34' 1.485(10)
C33' H33C 0.9700
C33' H33D 0.9700
C34' H34C 0.9700
C34' H34D 0.9700
C41 O4 1.459(3)
C41 C42 1.505(5)
C41 H41A 0.9700
C41 H41B 0.9700
C42 C43 1.466(5)
C42 H42A 0.9700
C42 H42B 0.9700
C43 C44 1.496(4)
C43 H43A 0.9700
C43 H43B 0.9700
C44 O4 1.467(3)
C44 H44A 0.9700
C44 H44B 0.9700
